data_1550726
loop_
_publ_author_name
'Castells-Gil, Javier'
'Padial, Natalia M.'
'Almora-Barrios, Neyvis'
'da Silva, Ivan'
'Mateo, Diego'
'Albero, Josep'
'Garcia, Hermenegildo'
'Mart\'i-Gastaldo, Carlos'

_publ_section_title
;
 De novo synthesis of mesoporous photoactive titanium(IV)-organic
 frameworks with MIL-100 topology
;
_journal_name_full 'Chemical Science'
_journal_paper_doi 10.1039/C8SC05218B
_journal_year 2019
_chemical_formula_moiety 'C306 H102 O272 Ti51, 40.92(C2 H6 O)'
_chemical_formula_sum 'C387.84 H347.52 O312.92 Ti51'
_chemical_formula_weight 12456.26
_chemical_name_mineral MIL-100(Ti)
_space_group_IT_number 227
_symmetry_cell_setting cubic
_symmetry_space_group_name_Hall '-F 4vw 2vw 3'
_symmetry_space_group_name_H-M 'F d -3 m :2'
_audit_update_record
;
2018-10-03 deposited with the CCDC.    2019-03-08 downloaded from the CCDC.
;
_cell_angle_alpha 90
_cell_angle_beta 90
_cell_angle_gamma 90
_cell_formula_units_Z 16
_cell_length_a 73.5168(16)
_cell_length_b 73.5168(16)
_cell_length_c 73.5168(16)
_cell_measurement_temperature 298
_cell_volume 397338(15)
_diffrn_ambient_temperature 298
_diffrn_measurement_device_type 'PANalytical Empyrean'
_diffrn_radiation_type 'Cu K\a'
_diffrn_radiation_wavelength 1.540596
_diffrn_source 'sealed X-ray tube'
_exptl_crystal_density_diffrn 0.83062
_pd_meas_scan_method cont
_pd_proc_ls_prof_R_factor 3.85826177
_pd_proc_ls_prof_wR_expected 1.92590173
_pd_proc_ls_prof_wR_factor 5.24425273
_pd_spec_mounting 'borosilicate capillary'
_pd_spec_mount_mode transmission
_pd_spec_shape cylinder
_refine_ls_goodness_of_fit_all 2.72301159
_refine_ls_R_factor_all 1.885114
_refine_ls_shift/su_max 0.001
_cod_data_source_file c8sc05218b2.cif
_cod_data_source_block MIL-100(Ti)
_cod_original_cell_volume 397340(30)
_cod_database_code 1550726

loop_
_symmetry_equiv_pos_as_xyz
'x, y, z '
'-x, -z, -y '
'-x+1/4, -z-1/4, y+1/2 '
'-x+1/4, y+1/2, -z-1/4 '
'-x+1/2, z-1/4, y+1/4 '
'-x+1/2, y+1/4, z-1/4 '
'-x-1/4, -y+1/4, z+1/2 '
'-x-1/4, z+1/2, -y+1/4 '
'-y, -x, -z '
'-y, -z, -x '
'-y+1/4, -x-1/4, z+1/2 '
'-y+1/4, z+1/2, -x-1/4 '
'-y+1/2, z+1/4, x-1/4 '
'-y+1/2, x-1/4, z+1/4 '
'-y-1/4, -z+1/4, x+1/2 '
'-y-1/4, x+1/2, -z+1/4 '
'-z, -x, -y '
'-z, -y, -x '
'-z+1/4, -y-1/4, x+1/2 '
'-z+1/4, x+1/2, -y-1/4 '
'-z+1/2, y-1/4, x+1/4 '
'-z+1/2, x+1/4, y-1/4 '
'-z-1/4, -x+1/4, y+1/2 '
'-z-1/4, y+1/2, -x+1/4 '
'z, y, x '
'z, x, y '
'z+1/4, -y+1/2, x-1/4 '
'z+1/4, x-1/4, -y+1/2 '
'z+1/2, -x-1/4, -y+1/4 '
'z+1/2, -y+1/4, -x-1/4 '
'z-1/4, -x+1/2, y+1/4 '
'z-1/4, y+1/4, -x+1/2 '
'y, z, x '
'y, x, z '
'y+1/4, -x+1/2, z-1/4 '
'y+1/4, z-1/4, -x+1/2 '
'y+1/2, -x+1/4, -z-1/4 '
'y+1/2, -z-1/4, -x+1/4 '
'y-1/4, -z+1/2, x+1/4 '
'y-1/4, x+1/4, -z+1/2 '
'x, z, y '
'-x, -y, -z '
'x+1/4, -z+1/2, y-1/4 '
'x+1/4, y-1/4, -z+1/2 '
'x+1/2, -y-1/4, -z+1/4 '
'x+1/2, -z+1/4, -y-1/4 '
'x-1/4, -y+1/2, z+1/4 '
'x-1/4, z+1/4, -y+1/2 '
'x+1/2, y+1/2, z '
'-x+1/2, -z+1/2, -y '
'-x-1/4, -z+1/4, y+1/2 '
'-x-1/4, y, -z-1/4 '
'-x, z+1/4, y+1/4 '
'-x, y-1/4, z-1/4 '
'-x+1/4, -y-1/4, z+1/2 '
'-x+1/4, z, -y+1/4 '
'-y+1/2, -x+1/2, -z '
'-y+1/2, -z+1/2, -x '
'-y-1/4, -x+1/4, z+1/2 '
'-y-1/4, z, -x-1/4 '
'-y, z-1/4, x-1/4 '
'-y, x+1/4, z+1/4 '
'-y+1/4, -z-1/4, x+1/2 '
'-y+1/4, x, -z+1/4 '
'-z+1/2, -x+1/2, -y '
'-z+1/2, -y+1/2, -x '
'-z-1/4, -y+1/4, x+1/2 '
'-z-1/4, x, -y-1/4 '
'-z, y+1/4, x+1/4 '
'-z, x-1/4, y-1/4 '
'-z+1/4, -x-1/4, y+1/2 '
'-z+1/4, y, -x+1/4 '
'z+1/2, y+1/2, x '
'z+1/2, x+1/2, y '
'z-1/4, -y, x-1/4 '
'z-1/4, x+1/4, -y+1/2 '
'z, -x+1/4, -y+1/4 '
'z, -y-1/4, -x-1/4 '
'z+1/4, -x, y+1/4 '
'z+1/4, y-1/4, -x+1/2 '
'y+1/2, z+1/2, x '
'y+1/2, x+1/2, z '
'y-1/4, -x, z-1/4 '
'y-1/4, z+1/4, -x+1/2 '
'y, -x-1/4, -z-1/4 '
'y, -z+1/4, -x+1/4 '
'y+1/4, -z, x+1/4 '
'y+1/4, x-1/4, -z+1/2 '
'x+1/2, z+1/2, y '
'-x+1/2, -y+1/2, -z '
'x-1/4, -z, y-1/4 '
'x-1/4, y+1/4, -z+1/2 '
'x, -y+1/4, -z+1/4 '
'x, -z-1/4, -y-1/4 '
'x+1/4, -y, z+1/4 '
'x+1/4, z-1/4, -y+1/2 '
'x+1/2, y, z+1/2 '
'-x+1/2, -z, -y+1/2 '
'-x-1/4, -z-1/4, y '
'-x-1/4, y+1/2, -z+1/4 '
'-x, z-1/4, y-1/4 '
'-x, y+1/4, z+1/4 '
'-x+1/4, -y+1/4, z '
'-x+1/4, z+1/2, -y-1/4 '
'-y+1/2, -x, -z+1/2 '
'-y+1/2, -z, -x+1/2 '
'-y-1/4, -x-1/4, z '
'-y-1/4, z+1/2, -x+1/4 '
'-y, z+1/4, x+1/4 '
'-y, x-1/4, z-1/4 '
'-y+1/4, -z+1/4, x '
'-y+1/4, x+1/2, -z-1/4 '
'-z+1/2, -x, -y+1/2 '
'-z+1/2, -y, -x+1/2 '
'-z-1/4, -y-1/4, x '
'-z-1/4, x+1/2, -y+1/4 '
'-z, y-1/4, x-1/4 '
'-z, x+1/4, y+1/4 '
'-z+1/4, -x+1/4, y '
'-z+1/4, y+1/2, -x-1/4 '
'z+1/2, y, x+1/2 '
'z+1/2, x, y+1/2 '
'z-1/4, -y+1/2, x+1/4 '
'z-1/4, x-1/4, -y '
'z, -x-1/4, -y-1/4 '
'z, -y+1/4, -x+1/4 '
'z+1/4, -x+1/2, y-1/4 '
'z+1/4, y+1/4, -x '
'y+1/2, z, x+1/2 '
'y+1/2, x, z+1/2 '
'y-1/4, -x+1/2, z+1/4 '
'y-1/4, z-1/4, -x '
'y, -x+1/4, -z+1/4 '
'y, -z-1/4, -x-1/4 '
'y+1/4, -z+1/2, x-1/4 '
'y+1/4, x+1/4, -z '
'x+1/2, z, y+1/2 '
'-x+1/2, -y, -z+1/2 '
'x-1/4, -z+1/2, y+1/4 '
'x-1/4, y-1/4, -z '
'x, -y-1/4, -z-1/4 '
'x, -z+1/4, -y+1/4 '
'x+1/4, -y+1/2, z-1/4 '
'x+1/4, z+1/4, -y '
'x, y+1/2, z+1/2 '
'-x, -z+1/2, -y+1/2 '
'-x+1/4, -z+1/4, y '
'-x+1/4, y, -z+1/4 '
'-x+1/2, z+1/4, y-1/4 '
'-x+1/2, y-1/4, z+1/4 '
'-x-1/4, -y-1/4, z '
'-x-1/4, z, -y-1/4 '
'-y, -x+1/2, -z+1/2 '
'-y, -z+1/2, -x+1/2 '
'-y+1/4, -x+1/4, z '
'-y+1/4, z, -x+1/4 '
'-y+1/2, z-1/4, x+1/4 '
'-y+1/2, x+1/4, z-1/4 '
'-y-1/4, -z-1/4, x '
'-y-1/4, x, -z-1/4 '
'-z, -x+1/2, -y+1/2 '
'-z, -y+1/2, -x+1/2 '
'-z+1/4, -y+1/4, x '
'-z+1/4, x, -y+1/4 '
'-z+1/2, y+1/4, x-1/4 '
'-z+1/2, x-1/4, y+1/4 '
'-z-1/4, -x-1/4, y '
'-z-1/4, y, -x-1/4 '
'z, y+1/2, x+1/2 '
'z, x+1/2, y+1/2 '
'z+1/4, -y, x+1/4 '
'z+1/4, x+1/4, -y '
'z+1/2, -x+1/4, -y-1/4 '
'z+1/2, -y-1/4, -x+1/4 '
'z-1/4, -x, y-1/4 '
'z-1/4, y-1/4, -x '
'y, z+1/2, x+1/2 '
'y, x+1/2, z+1/2 '
'y+1/4, -x, z+1/4 '
'y+1/4, z+1/4, -x '
'y+1/2, -x-1/4, -z+1/4 '
'y+1/2, -z+1/4, -x-1/4 '
'y-1/4, -z, x-1/4 '
'y-1/4, x-1/4, -z '
'x, z+1/2, y+1/2 '
'-x, -y+1/2, -z+1/2 '
'x+1/4, -z, y+1/4 '
'x+1/4, y+1/4, -z '
'x+1/2, -y+1/4, -z-1/4 '
'x+1/2, -z-1/4, -y+1/4 '
'x-1/4, -y, z-1/4 '
'x-1/4, z-1/4, -y '

loop_
_atom_site_label
_atom_site_type_symbol
_atom_site_symmetry_multiplicity
_atom_site_fract_x
_atom_site_fract_y
_atom_site_fract_z
_atom_site_occupancy
_atom_site_B_iso_or_equiv
C1et1 C 192 0.3746(7) 0.1739(18) 0.5301(14) 1.00(3) 10(4)
C2et1 C 192 0.388(3) 0.166(4) 0.544(2) 1.00(3) 10(4)
O1et1 O 192 0.384(3) 0.183(3) 0.516(2) 1.00(3) 10(4)
H2aet1 H 192 0.382(5) 0.160(3) 0.5537(19) 1.00(3) 12(5)
H2bet1 H 192 0.395(3) 0.175(6) 0.550(3) 1.00(3) 12(5)
H2cet1 H 192 0.396(4) 0.157(5) 0.539(3) 1.00(3) 12(5)
H1aet1 H 192 0.368(2) 0.183(2) 0.5363(17) 1.00(3) 12(5)
H1bet1 H 192 0.367(2) 0.164(3) 0.526(2) 1.00(3) 12(5)
H1Oet1 H 192 0.389(4) 0.192(4) 0.521(4) 1.00(3) 12(5)
C1et2 C 192 0.035(2) 0.9413(15) 0.992(3) 0.63(2) 10(7)
C2et2 C 192 0.025(7) 0.958(4) 0.985(7) 0.63(2) 10(7)
O1et2 O 192 0.028(6) 0.925(3) 0.985(8) 0.63(2) 10(7)
H2aet2 H 192 0.030(10) 0.969(2) 0.990(10) 0.63(2) 12(8)
H2bet2 H 192 0.012(6) 0.958(7) 0.989(9) 0.63(2) 12(8)
H2cet2 H 192 0.025(11) 0.960(6) 0.973(7) 0.63(2) 12(8)
H1aet2 H 192 0.033(5) 0.940(5) 1.005(3) 0.63(2) 12(8)
H1bet2 H 192 0.048(3) 0.943(5) 0.989(6) 0.63(2) 12(8)
H1Oet2 H 192 0.017(6) 0.925(6) 0.989(10) 0.63(2) 12(8)
C1et3 C 192 0.0579(15) 0.2733(11) 0.431(2) 0.97(3) 10(5)
C2et3 C 192 0.040(3) 0.273(4) 0.420(5) 0.97(3) 10(5)
O1et3 O 192 0.066(3) 0.2908(18) 0.431(5) 0.97(3) 10(5)
H2aet3 H 192 0.034(4) 0.262(5) 0.420(7) 0.97(3) 12(6)
H2bet3 H 192 0.042(5) 0.276(7) 0.408(4) 0.97(3) 12(6)
H2cet3 H 192 0.031(2) 0.281(5) 0.425(7) 0.97(3) 12(6)
H1aet3 H 192 0.066(3) 0.265(2) 0.425(4) 0.97(3) 12(6)
H1bet3 H 192 0.055(3) 0.269(3) 0.443(3) 0.97(3) 12(6)
H1Oet3 H 192 0.069(4) 0.292(4) 0.419(6) 0.97(3) 12(6)
C1et4 C 192 0.630(3) 0.7762(11) 0.6641(9) 0.74(3) 10(6)
C2et4 C 192 0.631(18) 0.758(3) 0.654(4) 0.74(3) 10(6)
O1et4 O 192 0.625(10) 0.791(3) 0.652(3) 0.74(3) 10(6)
H2aet4 H 192 0.63(2) 0.748(4) 0.662(5) 0.74(3) 12(7)
H2bet4 H 192 0.64(2) 0.758(11) 0.644(3) 0.74(3) 12(7)
H2cet4 H 192 0.62(2) 0.755(7) 0.648(7) 0.74(3) 12(7)
H1aet4 H 192 0.642(5) 0.779(10) 0.668(4) 0.74(3) 12(7)
H1bet4 H 192 0.622(4) 0.775(8) 0.674(3) 0.74(3) 12(7)
H1Oet4 H 192 0.634(10) 0.791(7) 0.645(4) 0.74(3) 12(7)
Ti25 Ti 192 0.3803(5) 0.5893(5) 0.9859(5) 1 2.3(3)
Ti26 Ti 192 0.2974(5) 0.5566(5) 0.0224(5) 1 2.3(3)
Ti58 Ti 96 0.2879(7) 0.5707(6) 0.0707(6) 1 2.3(3)
Ti67 Ti 96 0.3926(5) 0.6126(8) 0.8574(5) 1 2.3(3)
Ti71 Ti 96 0.1610(5) 0.5890(5) 0.0556(6) 1 2.3(3)
Ti73 Ti 96 0.4242(5) 0.5758(5) 1 1 2.3(3)
Ti76 Ti 48 0.375 0.6530(10) 0.875 1 2.3(3)
O59 O 96 0.296(2) 0.5497(17) 0.0497(17) 1 2.3(3)
O74 O 96 0.4060(14) 0.5940(14) 1 1 2.3(3)
O77 O 48 0.375 0.625(4) 0.875 1 2.3(3)
O79 O 32 0.172(2) 0.578(2) 1.078(2) 1 2.3(3)
O29 O 192 0.2985(13) 0.5649(14) 0.9927(15) 1 2.3(3)
O60 O 96 0.282(2) 0.5875(15) 0.0875(15) 1 2.3(3)
O68 O 96 0.4083(14) 0.594(2) 0.8417(14) 1 2.3(3)
O72 O 96 0.1458(14) 0.6042(14) 0.0331(17) 1 2.3(3)
O78 O 48 0.375 0.682(3) 0.875 1 2.3(3)
O34 O 192 0.3624(13) 0.5853(14) 0.9753(14) 1 2.3(3)
O75 O 96 0.4416(14) 0.5584(14) 1 1 2.3(3)
C10 C 192 0.4018(3) 0.6683(4) 0.9499(4) 1 2.3(3)
C11 C 192 0.3930(4) 0.6629(4) 0.9331(4) 1 2.3(3)
C13 C 192 0.3844(3) 0.6452(4) 0.9317(4) 1 2.3(3)
C14 C 192 0.3846(3) 0.6329(4) 0.9471(4) 1 2.3(3)
C16 C 192 0.3934(4) 0.6383(4) 0.9639(4) 1 2.3(3)
C17 C 192 0.4020(3) 0.6560(4) 0.9653(4) 1 2.3(3)
H12 H 192 0.3929(4) 0.6707(5) 0.9233(5) 1 2.3(3)
H15 H 192 0.3791(4) 0.6217(4) 0.9462(5) 1 2.3(3)
H18 H 192 0.4076(4) 0.6594(5) 0.9760(4) 1 2.3(3)
C23 C 192 0.3936(5) 0.6250(5) 0.9806(5) 1 2.3(3)
O35 O 192 0.3853(13) 0.6103(8) 0.9781(8) 1 2.3(3)
O38 O 192 0.4017(12) 0.6299(9) 0.9946(7) 1 2.3(3)
C24 C 192 0.3749(5) 0.6394(6) 0.9135(5) 1 2.3(3)
O39 O 192 0.3683(11) 0.6237(8) 0.9135(7) 1 2.3(3)
O43 O 192 0.3746(11) 0.6506(8) 0.9007(6) 1 2.3(3)
C9 C 192 0.4112(5) 0.6874(5) 0.9514(6) 1 2.3(3)
O44 O 192 0.4106(11) 0.6982(7) 0.9383(8) 1 2.3(3)
O31 O 192 0.4192(11) 0.6918(7) 0.9657(8) 1 2.3(3)
C48 C 96 0.4061(4) 0.5878(4) 0.9061(4) 1 2.3(3)
C3 C 192 0.4005(4) 0.5843(4) 0.9247(4) 1 2.3(3)
C2 C 192 0.4136(4) 0.5774(4) 0.9377(4) 1 2.3(3)
C46 C 96 0.4322(4) 0.5739(4) 0.9322(4) 1 2.3(3)
H4 H 192 0.3887(4) 0.5865(4) 0.9282(4) 1 2.3(3)
H47 H 96 0.4405(4) 0.5695(4) 0.9405(4) 1 2.3(3)
C1 C 192 0.4076(4) 0.5736(4) 0.9579(5) 1 2.3(3)
O41 O 192 0.4200(5) 0.5682(11) 0.9682(6) 1 2.3(3)
O37 O 192 0.3913(5) 0.5763(11) 0.9620(5) 1 2.3(3)
C49 C 96 0.3919(4) 0.5953(4) 0.8919(4) 1 2.3(3)
O40 O 192 0.3760(6) 0.5988(11) 0.8969(5) 1 2.3(3)
C7 C 192 0.3614(8) 0.5447(4) 0.0206(4) 1 2.3(3)
C6 C 192 0.3810(8) 0.5428(4) 0.0187(4) 1 2.3(3)
H8 H 192 0.3552(8) 0.5530(4) 0.0135(4) 1 2.3(3)
H51 H 96 0.4031(8) 0.5286(4) 0.0286(4) 1 2.3(3)
C5 C 192 0.3916(8) 0.5549(4) 0.0046(4) 1 2.3(3)
O42 O 192 0.4084(8) 0.5526(10) 0.0044(9) 1 2.3(3)
O36 O 192 0.3826(8) 0.5656(10) -0.0051(9) 1 2.3(3)
C53 C 96 0.3305(8) 0.5356(4) 0.0356(4) 1 2.3(3)
O32 O 192 0.3220(8) 0.5465(11) 0.0257(11) 1 2.3(3)
C52b C 96 0.352(3) 0.534(2) 0.034(2) 1 2.3(3)
C50b C 96 0.391(3) 0.530(2) 0.030(2) 1 2.3(3)
C65 C 96 0.2136(4) 0.5865(4) 0.0364(4) 1 2.3(3)
C21 C 192 0.2325(4) 0.5848(4) 0.0416(4) 1 2.3(3)
C20 C 192 0.2463(4) 0.5813(4) 0.0279(4) 1 2.3(3)
C63 C 96 0.2411(4) 0.5796(4) 0.0089(4) 1 2.3(3)
H22 H 192 0.2359(4) 0.5859(4) 0.0536(4) 1 2.3(3)
H64 H 96 0.2498(4) 0.5774(4) 0.0002(4) 1 2.3(3)
C19 C 192 0.2668(5) 0.5794(4) 0.0335(4) 1 2.3(3)
O33 O 192 0.2775(5) 0.5759(12) 0.0208(5) 1 2.3(3)
O45 O 192 0.2708(5) 0.5815(11) 0.0499(5) 1 2.3(3)
C66 C 96 0.1987(4) 0.5903(4) 0.0513(4) 1 2.3(3)
O27 O 192 0.1825(5) 0.5923(13) 0.0467(5) 1 2.3(3)
C61 C 96 0.25773(8) 0.51642(16) -0.00773(8) 1 2.3(3)
O30 O 192 0.2881(10) 0.5325(9) 0.0113(10) 1 2.3(3)
C55b C 96 0.265(2) 0.509(2) 0.009(2) 1 2.3(3)
C54b C 96 0.282(3) 0.518(2) 0.018(2) 1 2.3(3)
H62b H 96 0.263(13) 0.527(18) -0.013(13) 1 2.3(3)
H70 H 96 0.106(6) 0.567(6) 0.106(6) 1 2.3(3)
O28 O 192 0.135(8) 0.586(9) 0.065(9) 1 2.3(3)
C69b C 96 0.101(3) 0.577(4) 0.101(3) 1 2.3(3)
C57b C 96 0.110(3) 0.586(3) 0.086(3) 1 2.3(3)
C56b C 96 0.128(4) 0.578(2) 0.078(2) 1 2.3(3)
